data_7157725
loop_
_publ_author_name
'Chen, Suo'
'Ruan, Yao'
'Lu, Ji-Liang'
'Hunter, Luke'
'Hu, Xiang-Guo'

_publ_section_title
;
 Diastereoselective synthesis and conformational analysis of
 4,5-difluoropipecolic acids.
;
_journal_issue 40
_journal_name_full 'Organic &amp; biomolecular chemistry'
_journal_page_first 8192
_journal_page_last 8198
_journal_paper_doi 10.1039/d0ob01811b
_journal_volume 18
_journal_year 2020
_chemical_formula_moiety C17H22FNO3
_chemical_formula_sum 'C17 H22 F N O3'
_chemical_formula_weight 307.35
_space_group_crystal_system triclinic
_space_group_IT_number 2
_space_group_name_Hall '-P 1'
_space_group_name_H-M_alt 'P -1'
_atom_sites_solution_hydrogens geom
_audit_creation_method SHELXL-2014/7
_audit_update_record
;
2020-08-20 deposited with the CCDC.	2020-09-28 downloaded from the CCDC.
;
_cell_angle_alpha 98.164(11)
_cell_angle_beta 91.884(11)
_cell_angle_gamma 90.183(12)
_cell_formula_units_Z 4
_cell_length_a 8.6569(13)
_cell_length_b 11.7473(17)
_cell_length_c 16.347(2)
_cell_measurement_reflns_used 3308
_cell_measurement_temperature 293(2)
_cell_measurement_theta_max 26.4700
_cell_measurement_theta_min 3.9500
_cell_volume 1644.6(4)
_computing_cell_refinement 'Bruker SAINT'
_computing_data_collection 'Bruker APEX2'
_computing_data_reduction 'Bruker SAINT'
_computing_molecular_graphics 'Bruker SHELXTL'
_computing_publication_material 'Bruker SHELXTL'
_computing_structure_refinement 'SHELXL-2014/7 (Sheldrick, 2014)'
_computing_structure_solution 'SHELXS-97 (Sheldrick, 2008)'
_diffrn_ambient_temperature 293(2)
_diffrn_measured_fraction_theta_full 0.997
_diffrn_measured_fraction_theta_max 0.997
_diffrn_measurement_device_type 'Bruker APEX-II CCD'
_diffrn_measurement_method '\f and \w scans'
_diffrn_radiation_type MoK\a
_diffrn_radiation_wavelength 0.71073
_diffrn_reflns_av_R_equivalents 0.0502
_diffrn_reflns_av_unetI/netI 0.0767
_diffrn_reflns_Laue_measured_fraction_full 0.997
_diffrn_reflns_Laue_measured_fraction_max 0.997
_diffrn_reflns_limit_h_max 9
_diffrn_reflns_limit_h_min -10
_diffrn_reflns_limit_k_max 14
_diffrn_reflns_limit_k_min -14
_diffrn_reflns_limit_l_max 19
_diffrn_reflns_limit_l_min -19
_diffrn_reflns_number 12593
_diffrn_reflns_point_group_measured_fraction_full 0.997
_diffrn_reflns_point_group_measured_fraction_max 0.997
_diffrn_reflns_theta_full 25.242
_diffrn_reflns_theta_max 25.500
_diffrn_reflns_theta_min 3.331
_exptl_absorpt_coefficient_mu 0.092
_exptl_absorpt_correction_type multi-scan
_exptl_absorpt_process_details sadabs
_exptl_crystal_colour colourless
_exptl_crystal_density_diffrn 1.241
_exptl_crystal_description block
_exptl_crystal_F_000 656
_exptl_crystal_size_max 0.180
_exptl_crystal_size_mid 0.160
_exptl_crystal_size_min 0.120
_exptl_transmission_factor_max 1.0000
_exptl_transmission_factor_min 0.6587
_refine_diff_density_max 0.292
_refine_diff_density_min -0.403
_refine_diff_density_rms 0.073
_refine_ls_extinction_method none
_refine_ls_goodness_of_fit_ref 1.052
_refine_ls_hydrogen_treatment constr
_refine_ls_matrix_type full
_refine_ls_number_parameters 405
_refine_ls_number_reflns 6127
_refine_ls_number_restraints 0
_refine_ls_restrained_S_all 1.052
_refine_ls_R_factor_all 0.1611
_refine_ls_R_factor_gt 0.1030
_refine_ls_shift/su_max 0.000
_refine_ls_shift/su_mean 0.000
_refine_ls_structure_factor_coef Fsqd
_refine_ls_weighting_details 'w=1/[\s^2^(Fo^2^)+(0.1429P)^2^+1.2648P] where P=(Fo^2^+2Fc^2^)/3'
_refine_ls_weighting_scheme calc
_refine_ls_wR_factor_gt 0.2644
_refine_ls_wR_factor_ref 0.3163
_reflns_Friedel_coverage 0.000
_reflns_number_gt 3463
_reflns_number_total 6127
_reflns_threshold_expression 'I > 2\s(I)'
_cod_data_source_file d0ob01811b2.cif
_cod_data_source_block RY20180528
_cod_depositor_comments 'Adding full bibliography for 7157725--7157727.cif.'
_cod_database_code 7157725
_shelx_shelxl_version_number 2014/7
_shelx_space_group_comment
; 
The symmetry employed for this shelxl refinement is uniquely defined 
by the following loop, which should always be used as a source of 
symmetry information in preference to the above space-group names. 
They are only intended as comments. 
;
_shelx_estimated_absorpt_t_min 0.984
_shelx_estimated_absorpt_t_max 0.989

loop_
_space_group_symop_operation_xyz
'x, y, z'
'-x, -y, -z'

loop_
_atom_site_label
_atom_site_type_symbol
_atom_site_fract_x
_atom_site_fract_y
_atom_site_fract_z
_atom_site_U_iso_or_equiv
_atom_site_adp_type
_atom_site_occupancy
_atom_site_site_symmetry_order
_atom_site_calc_flag
_atom_site_refinement_flags_posn
_atom_site_refinement_flags_adp
_atom_site_refinement_flags_occupancy
_atom_site_disorder_assembly
_atom_site_disorder_group
F1 F 0.1588(5) 0.3081(3) 0.9252(2) 0.1021(12) Uani 1 1 d . . . . .
O1 O 0.4287(4) -0.1944(3) 0.4962(2) 0.0742(10) Uani 1 1 d . . . . .
O2 O -0.1394(4) 0.0852(3) 0.7169(2) 0.0661(9) Uani 1 1 d . . . . .
O3 O -0.0746(4) 0.0338(3) 0.84264(19) 0.0563(8) Uani 1 1 d . . . . .
N1 N 0.0954(4) 0.1311(3) 0.7793(2) 0.0492(9) Uani 1 1 d . . . . .
C1 C 0.3382(8) -0.2617(5) 0.4327(4) 0.092(2) Uani 1 1 d . . . . .
H1A H 0.2917 -0.2124 0.3969 0.138 Uiso 1 1 calc R U . . .
H1B H 0.2588 -0.3017 0.4571 0.138 Uiso 1 1 calc R U . . .
H1C H 0.4032 -0.3165 0.4012 0.138 Uiso 1 1 calc R U . . .
C2 C 0.3588(6) -0.1052(4) 0.5440(3) 0.0558(12) Uani 1 1 d . . . . .
C3 C 0.1999(6) -0.0847(4) 0.5396(3) 0.0606(13) Uani 1 1 d . . . . .
H3 H 0.1359 -0.1322 0.5026 0.073 Uiso 1 1 calc R U . . .
C4 C 0.1389(6) 0.0070(4) 0.5907(3) 0.0594(12) Uani 1 1 d . . . . .
H4 H 0.0336 0.0214 0.5865 0.071 Uiso 1 1 calc R U . . .
C5 C 0.2299(5) 0.0778(4) 0.6478(3) 0.0500(11) Uani 1 1 d . . . . .
C6 C 0.3880(6) 0.0558(5) 0.6502(3) 0.0619(13) Uani 1 1 d . . . . .
H6 H 0.4527 0.1035 0.6867 0.074 Uiso 1 1 calc R U . . .
C7 C 0.4504(6) -0.0351(5) 0.5997(3) 0.0631(13) Uani 1 1 d . . . . .
H7 H 0.5559 -0.0490 0.6036 0.076 Uiso 1 1 calc R U . . .
C8 C 0.1547(6) 0.1740(4) 0.7059(3) 0.0541(12) Uani 1 1 d . . . . .
H8 H 0.0666 0.2024 0.6757 0.065 Uiso 1 1 calc R U . . .
C9 C 0.2072(5) 0.1276(4) 0.8474(3) 0.0505(11) Uani 1 1 d . . . . .
H9A H 0.2905 0.0761 0.8293 0.061 Uiso 1 1 calc R U . . .
H9B H 0.1575 0.0981 0.8925 0.061 Uiso 1 1 calc R U . . .
C10 C 0.2714(7) 0.2441(4) 0.8770(3) 0.0666(14) Uani 1 1 d . . . . .
H10 H 0.3642 0.2368 0.9119 0.080 Uiso 1 1 calc R U . . .
C11 C 0.3119(6) 0.3065(4) 0.8087(4) 0.0677(14) Uani 1 1 d . . . . .
H11 H 0.3745 0.3717 0.8202 0.081 Uiso 1 1 calc R U . . .
C12 C 0.2632(6) 0.2737(4) 0.7322(3) 0.0641(14) Uani 1 1 d . . . . .
H12 H 0.2978 0.3146 0.6916 0.077 Uiso 1 1 calc R U . . .
C13 C -0.0483(5) 0.0831(4) 0.7753(3) 0.0495(11) Uani 1 1 d . . . . .
C14 C -0.2229(5) -0.0218(4) 0.8533(3) 0.0556(12) Uani 1 1 d . . . . .
C15 C -0.3519(7) 0.0675(6) 0.8605(4) 0.0900(19) Uani 1 1 d . . . . .
H15A H -0.3587 0.1027 0.8110 0.135 Uiso 1 1 calc R U . . .
H15B H -0.3294 0.1254 0.9071 0.135 Uiso 1 1 calc R U . . .
H15C H -0.4484 0.0306 0.8680 0.135 Uiso 1 1 calc R U . . .
C16 C -0.1975(7) -0.0653(6) 0.9359(3) 0.0842(18) Uani 1 1 d . . . . .
H16A H -0.1801 -0.0012 0.9787 0.126 Uiso 1 1 calc R U . . .
H16B H -0.1092 -0.1147 0.9335 0.126 Uiso 1 1 calc R U . . .
H16C H -0.2873 -0.1075 0.9478 0.126 Uiso 1 1 calc R U . . .
C17 C -0.2557(8) -0.1188(5) 0.7853(4) 0.0897(19) Uani 1 1 d . . . . .
H17A H -0.1728 -0.1731 0.7836 0.135 Uiso 1 1 calc R U . . .
H17B H -0.2645 -0.0895 0.7334 0.135 Uiso 1 1 calc R U . . .
H17C H -0.3507 -0.1560 0.7952 0.135 Uiso 1 1 calc R U . . .
F2 F 0.6023(5) 0.1926(3) 0.0696(2) 0.1013(12) Uani 1 1 d . . . . .
O4 O 0.9284(4) 0.6897(3) 0.5017(2) 0.0737(10) Uani 1 1 d . . . . .
O5 O 0.3815(4) 0.4682(3) 0.15487(18) 0.0565(8) Uani 1 1 d . . . . .
O6 O 0.3306(4) 0.4140(3) 0.2803(2) 0.0632(9) Uani 1 1 d . . . . .
N2 N 0.5576(4) 0.3684(3) 0.2176(2) 0.0500(9) Uani 1 1 d . . . . .
C18 C 0.8482(8) 0.7553(5) 0.5661(4) 0.0881(19) Uani 1 1 d . . . . .
H18A H 0.7616 0.7922 0.5430 0.132 Uiso 1 1 calc R U . . .
H18B H 0.9165 0.8126 0.5956 0.132 Uiso 1 1 calc R U . . .
H18C H 0.8121 0.7056 0.6033 0.132 Uiso 1 1 calc R U . . .
C19 C 0.8513(6) 0.6014(4) 0.4542(3) 0.0550(12) Uani 1 1 d . . . . .
C20 C 0.9357(6) 0.5308(5) 0.3976(3) 0.0633(13) Uani 1 1 d . . . . .
H20 H 1.0410 0.5445 0.3942 0.076 Uiso 1 1 calc R U . . .
C21 C 0.8673(6) 0.4414(4) 0.3466(3) 0.0615(13) Uani 1 1 d . . . . .
H21 H 0.9270 0.3948 0.3094 0.074 Uiso 1 1 calc R U . . .
C22 C 0.7089(5) 0.4187(4) 0.3494(3) 0.0491(11) Uani 1 1 d . . . . .
C23 C 0.6281(6) 0.4891(4) 0.4072(3) 0.0580(12) Uani 1 1 d . . . . .
H23 H 0.5231 0.4753 0.4116 0.070 Uiso 1 1 calc R U . . .
C24 C 0.6966(6) 0.5790(4) 0.4587(3) 0.0600(13) Uani 1 1 d . . . . .
H24 H 0.6377 0.6248 0.4968 0.072 Uiso 1 1 calc R U . . .
C25 C 0.6257(5) 0.3244(4) 0.2910(3) 0.0521(11) Uani 1 1 d . . . . .
H25 H 0.5409 0.2957 0.3209 0.062 Uiso 1 1 calc R U . . .
C26 C 0.7286(6) 0.2243(4) 0.2632(3) 0.0655(14) Uani 1 1 d . . . . .
H26 H 0.7662 0.1821 0.3035 0.079 Uiso 1 1 calc R U . . .
C27 C 0.7699(7) 0.1914(4) 0.1871(4) 0.0712(15) Uani 1 1 d . . . . .
H27 H 0.8319 0.1269 0.1757 0.085 Uiso 1 1 calc R U . . .
C28 C 0.7192(6) 0.2556(4) 0.1183(3) 0.0669(14) Uani 1 1 d . . . . .
H28 H 0.8076 0.2641 0.0837 0.080 Uiso 1 1 calc R U . . .
C29 C 0.6599(6) 0.3718(4) 0.1493(3) 0.0549(12) Uani 1 1 d . . . . .
H29A H 0.7462 0.4230 0.1674 0.066 Uiso 1 1 calc R U . . .
H29B H 0.6044 0.4020 0.1047 0.066 Uiso 1 1 calc R U . . .
C30 C 0.4128(5) 0.4170(4) 0.2219(3) 0.0496(11) Uani 1 1 d . . . . .
C33 C 0.1034(7) 0.4330(5) 0.1342(4) 0.0802(16) Uani 1 1 d . . . . .
H33A H 0.1263 0.3740 0.0894 0.120 Uiso 1 1 calc R U . . .
H33B H 0.0063 0.4675 0.1226 0.120 Uiso 1 1 calc R U . . .
H33C H 0.0975 0.3998 0.1844 0.120 Uiso 1 1 calc R U . . .
C34 C 0.2492(7) 0.5696(5) 0.0631(3) 0.0777(16) Uani 1 1 d . . . . .
H34A H 0.3352 0.6222 0.0684 0.117 Uiso 1 1 calc R U . . .
H34B H 0.1569 0.6089 0.0493 0.117 Uiso 1 1 calc R U . . .
H34C H 0.2677 0.5069 0.0202 0.117 Uiso 1 1 calc R U . . .
C35 C 0.2297(6) 0.5237(4) 0.1439(3) 0.0581(12) Uani 1 1 d . . . . .
C36 C 0.2067(8) 0.6195(5) 0.2138(4) 0.0852(18) Uani 1 1 d . . . . .
H36A H 0.1966 0.5879 0.2644 0.128 Uiso 1 1 calc R U . . .
H36B H 0.1148 0.6610 0.2027 0.128 Uiso 1 1 calc R U . . .
H36C H 0.2941 0.6709 0.2189 0.128 Uiso 1 1 calc R U . . .

loop_
_atom_site_aniso_label
_atom_site_aniso_U_11
_atom_site_aniso_U_22
_atom_site_aniso_U_33
_atom_site_aniso_U_23
_atom_site_aniso_U_13
_atom_site_aniso_U_12
F1 0.109(3) 0.090(2) 0.098(2) -0.0209(19) 0.012(2) 0.006(2)
O1 0.051(2) 0.084(2) 0.083(2) -0.0044(19) -0.0043(18) 0.0116(19)
O2 0.046(2) 0.084(2) 0.070(2) 0.0220(18) -0.0133(16) -0.0037(17)
O3 0.0343(18) 0.068(2) 0.069(2) 0.0217(16) -0.0060(14) -0.0069(15)
N1 0.037(2) 0.056(2) 0.055(2) 0.0126(17) -0.0031(16) -0.0038(16)
C1 0.079(5) 0.094(4) 0.091(4) -0.020(3) -0.015(3) 0.023(4)
C2 0.046(3) 0.065(3) 0.057(3) 0.011(2) 0.000(2) 0.005(2)
C3 0.048(3) 0.071(3) 0.061(3) 0.004(2) -0.011(2) 0.002(2)
C4 0.038(3) 0.072(3) 0.068(3) 0.011(3) -0.006(2) 0.010(2)
C5 0.048(3) 0.052(3) 0.053(3) 0.016(2) -0.003(2) -0.001(2)
C6 0.040(3) 0.078(3) 0.066(3) 0.005(3) -0.004(2) -0.007(2)
C7 0.037(3) 0.081(3) 0.070(3) 0.005(3) -0.002(2) 0.005(2)
C8 0.048(3) 0.052(3) 0.064(3) 0.018(2) -0.008(2) 0.004(2)
C9 0.038(3) 0.055(3) 0.059(3) 0.012(2) -0.0030(19) 0.001(2)
C10 0.058(4) 0.063(3) 0.074(3) -0.005(3) -0.007(3) 0.003(3)
C11 0.057(4) 0.047(3) 0.097(4) 0.006(3) -0.004(3) -0.006(2)
C12 0.064(4) 0.049(3) 0.084(4) 0.023(3) 0.006(3) 0.001(2)
C13 0.044(3) 0.047(2) 0.058(3) 0.010(2) -0.006(2) 0.007(2)
C14 0.035(3) 0.063(3) 0.070(3) 0.013(2) -0.005(2) -0.006(2)
C15 0.048(4) 0.121(5) 0.104(4) 0.023(4) 0.008(3) 0.019(3)
C16 0.054(4) 0.113(5) 0.094(4) 0.044(4) 0.002(3) -0.011(3)
C17 0.092(5) 0.071(4) 0.104(5) 0.009(3) -0.013(4) -0.022(3)
F2 0.099(3) 0.096(2) 0.099(2) -0.0192(19) -0.008(2) -0.012(2)
O4 0.047(2) 0.085(2) 0.085(2) -0.002(2) 0.0021(18) -0.0124(19)
O5 0.041(2) 0.067(2) 0.0639(19) 0.0165(16) 0.0036(14) 0.0056(15)
O6 0.046(2) 0.080(2) 0.067(2) 0.0207(17) 0.0129(16) 0.0077(16)
N2 0.039(2) 0.060(2) 0.053(2) 0.0145(17) 0.0059(16) 0.0022(17)
C18 0.081(5) 0.085(4) 0.090(4) -0.016(3) 0.013(3) -0.015(3)
C19 0.041(3) 0.062(3) 0.062(3) 0.012(2) 0.001(2) 0.000(2)
C20 0.026(3) 0.085(4) 0.079(3) 0.012(3) 0.002(2) -0.001(2)
C21 0.043(3) 0.074(3) 0.068(3) 0.011(3) 0.006(2) 0.013(2)
C22 0.040(3) 0.054(3) 0.057(3) 0.020(2) 0.001(2) 0.003(2)
C23 0.039(3) 0.070(3) 0.066(3) 0.012(2) 0.011(2) -0.002(2)
C24 0.050(3) 0.069(3) 0.060(3) 0.004(2) 0.009(2) -0.002(2)
C25 0.042(3) 0.051(3) 0.068(3) 0.021(2) 0.007(2) 0.003(2)
C26 0.059(4) 0.056(3) 0.085(4) 0.024(3) 0.003(3) 0.001(2)
C27 0.068(4) 0.046(3) 0.099(4) 0.006(3) 0.012(3) 0.003(2)
C28 0.055(4) 0.066(3) 0.078(3) 0.002(3) 0.010(3) 0.000(3)
C29 0.042(3) 0.060(3) 0.064(3) 0.014(2) 0.003(2) 0.002(2)
C30 0.044(3) 0.051(3) 0.055(3) 0.010(2) 0.003(2) -0.002(2)
C33 0.044(3) 0.101(4) 0.096(4) 0.018(3) -0.006(3) -0.017(3)
C34 0.062(4) 0.090(4) 0.085(4) 0.032(3) -0.010(3) 0.005(3)
C35 0.037(3) 0.070(3) 0.069(3) 0.017(2) -0.003(2) 0.007(2)
C36 0.086(5) 0.078(4) 0.090(4) 0.007(3) 0.006(3) 0.030(3)

loop_
_atom_type_symbol
_atom_type_description
_atom_type_scat_dispersion_real
_atom_type_scat_dispersion_imag
_atom_type_scat_source
C C 0.0033 0.0016 'International Tables Vol C Tables 4.2.6.8 and 6.1.1.4'
H H 0.0000 0.0000 'International Tables Vol C Tables 4.2.6.8 and 6.1.1.4'
F F 0.0171 0.0103 'International Tables Vol C Tables 4.2.6.8 and 6.1.1.4'
N N 0.0061 0.0033 'International Tables Vol C Tables 4.2.6.8 and 6.1.1.4'
O O 0.0106 0.0060 'International Tables Vol C Tables 4.2.6.8 and 6.1.1.4'

loop_
_geom_angle_atom_site_label_1
_geom_angle_atom_site_label_2
_geom_angle_atom_site_label_3
_geom_angle
_geom_angle_site_symmetry_1
_geom_angle_site_symmetry_3
_geom_angle_publ_flag
C2 O1 C1 118.2(4) . . ?
C13 O3 C14 121.4(3) . . ?
C13 N1 C9 124.2(3) . . ?
C13 N1 C8 119.4(4) . . ?
C9 N1 C8 115.7(4) . . ?
O1 C1 H1A 109.5 . . ?
O1 C1 H1B 109.5 . . ?
H1A C1 H1B 109.5 . . ?
O1 C1 H1C 109.5 . . ?
H1A C1 H1C 109.5 . . ?
H1B C1 H1C 109.5 . . ?
C7 C2 O1 117.5(5) . . ?
C7 C2 C3 119.2(5) . . ?
O1 C2 C3 123.3(4) . . ?
C4 C3 C2 119.4(5) . . ?
C4 C3 H3 120.3 . . ?
C2 C3 H3 120.3 . . ?
C5 C4 C3 121.9(5) . . ?
C5 C4 H4 119.0 . . ?
C3 C4 H4 119.0 . . ?
C4 C5 C6 117.3(4) . . ?
C4 C5 C8 119.6(4) . . ?
C6 C5 C8 123.1(4) . . ?
C7 C6 C5 121.4(5) . . ?
C7 C6 H6 119.3 . . ?
C5 C6 H6 119.3 . . ?
C2 C7 C6 120.7(5) . . ?
C2 C7 H7 119.6 . . ?
C6 C7 H7 119.6 . . ?
N1 C8 C12 109.8(4) . . ?
N1 C8 C5 111.4(3) . . ?
C12 C8 C5 112.3(4) . . ?
N1 C8 H8 107.7 . . ?
C12 C8 H8 107.7 . . ?
C5 C8 H8 107.7 . . ?
N1 C9 C10 110.8(4) . . ?
N1 C9 H9A 109.5 . . ?
C10 C9 H9A 109.5 . . ?
N1 C9 H9B 109.5 . . ?
C10 C9 H9B 109.5 . . ?
H9A C9 H9B 108.1 . . ?
F1 C10 C11 108.9(4) . . ?
F1 C10 C9 108.4(4) . . ?
C11 C10 C9 112.5(4) . . ?
F1 C10 H10 109.0 . . ?
C11 C10 H10 109.0 . . ?
C9 C10 H10 109.0 . . ?
C12 C11 C10 122.5(5) . . ?
C12 C11 H11 118.8 . . ?
C10 C11 H11 118.8 . . ?
C11 C12 C8 124.2(4) . . ?
C11 C12 H12 117.9 . . ?
C8 C12 H12 117.9 . . ?
O2 C13 O3 125.4(4) . . ?
O2 C13 N1 123.2(4) . . ?
O3 C13 N1 111.4(4) . . ?
O3 C14 C17 111.2(4) . . ?
O3 C14 C16 102.4(4) . . ?
C17 C14 C16 111.2(4) . . ?
O3 C14 C15 110.0(4) . . ?
C17 C14 C15 112.3(5) . . ?
C16 C14 C15 109.3(5) . . ?
C14 C15 H15A 109.5 . . ?
C14 C15 H15B 109.5 . . ?
H15A C15 H15B 109.5 . . ?
C14 C15 H15C 109.5 . . ?
H15A C15 H15C 109.5 . . ?
H15B C15 H15C 109.5 . . ?
C14 C16 H16A 109.5 . . ?
C14 C16 H16B 109.5 . . ?
H16A C16 H16B 109.5 . . ?
C14 C16 H16C 109.5 . . ?
H16A C16 H16C 109.5 . . ?
H16B C16 H16C 109.5 . . ?
C14 C17 H17A 109.5 . . ?
C14 C17 H17B 109.5 . . ?
H17A C17 H17B 109.5 . . ?
C14 C17 H17C 109.5 . . ?
H17A C17 H17C 109.5 . . ?
H17B C17 H17C 109.5 . . ?
C19 O4 C18 118.0(4) . . ?
C30 O5 C35 120.6(3) . . ?
C30 N2 C29 124.2(4) . . ?
C30 N2 C25 119.2(3) . . ?
C29 N2 C25 116.0(4) . . ?
O4 C18 H18A 109.5 . . ?
O4 C18 H18B 109.5 . . ?
H18A C18 H18B 109.5 . . ?
O4 C18 H18C 109.5 . . ?
H18A C18 H18C 109.5 . . ?
H18B C18 H18C 109.5 . . ?
O4 C19 C24 124.4(4) . . ?
O4 C19 C20 117.2(4) . . ?
C24 C19 C20 118.4(5) . . ?
C21 C20 C19 121.2(5) . . ?
C21 C20 H20 119.4 . . ?
C19 C20 H20 119.4 . . ?
C20 C21 C22 121.1(5) . . ?
C20 C21 H21 119.4 . . ?
C22 C21 H21 119.4 . . ?
C23 C22 C21 116.5(4) . . ?
C23 C22 C25 120.3(4) . . ?
C21 C22 C25 123.2(4) . . ?
C24 C23 C22 122.5(5) . . ?
C24 C23 H23 118.7 . . ?
C22 C23 H23 118.7 . . ?
C19 C24 C23 120.3(5) . . ?
C19 C24 H24 119.8 . . ?
C23 C24 H24 119.9 . . ?
N2 C25 C26 109.2(4) . . ?
N2 C25 C22 111.7(3) . . ?
C26 C25 C22 112.7(4) . . ?
N2 C25 H25 107.7 . . ?
C26 C25 H25 107.7 . . ?
C22 C25 H25 107.7 . . ?
C27 C26 C25 125.7(5) . . ?
C27 C26 H26 117.1 . . ?
C25 C26 H26 117.1 . . ?
C26 C27 C28 121.2(5) . . ?
C26 C27 H27 119.4 . . ?
C28 C27 H27 119.4 . . ?
F2 C28 C29 109.0(4) . . ?
F2 C28 C27 109.4(4) . . ?
C29 C28 C27 112.3(4) . . ?
F2 C28 H28 108.7 . . ?
C29 C28 H28 108.7 . . ?
C27 C28 H28 108.7 . . ?
N2 C29 C28 111.5(4) . . ?
N2 C29 H29A 109.3 . . ?
C28 C29 H29A 109.3 . . ?
N2 C29 H29B 109.3 . . ?
C28 C29 H29B 109.3 . . ?
H29A C29 H29B 108.0 . . ?
O6 C30 O5 126.8(4) . . ?
O6 C30 N2 122.7(4) . . ?
O5 C30 N2 110.4(4) . . ?
C35 C33 H33A 109.5 . . ?
C35 C33 H33B 109.5 . . ?
H33A C33 H33B 109.5 . . ?
C35 C33 H33C 109.5 . . ?
H33A C33 H33C 109.5 . . ?
H33B C33 H33C 109.5 . . ?
C35 C34 H34A 109.5 . . ?
C35 C34 H34B 109.5 . . ?
H34A C34 H34B 109.5 . . ?
C35 C34 H34C 109.5 . . ?
H34A C34 H34C 109.5 . . ?
H34B C34 H34C 109.5 . . ?
O5 C35 C36 110.1(4) . . ?
O5 C35 C34 101.6(4) . . ?
C36 C35 C34 111.4(4) . . ?
O5 C35 C33 109.2(4) . . ?
C36 C35 C33 113.9(5) . . ?
C34 C35 C33 110.0(4) . . ?
C35 C36 H36A 109.5 . . ?
C35 C36 H36B 109.5 . . ?
H36A C36 H36B 109.5 . . ?
C35 C36 H36C 109.5 . . ?
H36A C36 H36C 109.5 . . ?
H36B C36 H36C 109.5 . . ?

loop_
_geom_bond_atom_site_label_1
_geom_bond_atom_site_label_2
_geom_bond_distance
_geom_bond_site_symmetry_2
_geom_bond_publ_flag
F1 C10 1.423(6) . ?
O1 C2 1.370(6) . ?
O1 C1 1.423(7) . ?
O2 C13 1.221(5) . ?
O3 C13 1.340(5) . ?
O3 C14 1.465(5) . ?
N1 C13 1.361(6) . ?
N1 C9 1.457(5) . ?
N1 C8 1.472(5) . ?
C1 H1A 0.9600 . ?
C1 H1B 0.9600 . ?
C1 H1C 0.9600 . ?
C2 C7 1.369(7) . ?
C2 C3 1.398(7) . ?
C3 C4 1.383(7) . ?
C3 H3 0.9300 . ?
C4 C5 1.383(6) . ?
C4 H4 0.9300 . ?
C5 C6 1.394(7) . ?
C5 C8 1.530(6) . ?
C6 C7 1.377(7) . ?
C6 H6 0.9300 . ?
C7 H7 0.9300 . ?
C8 C12 1.503(7) . ?
C8 H8 0.9800 . ?
C9 C10 1.485(7) . ?
C9 H9A 0.9700 . ?
C9 H9B 0.9700 . ?
C10 C11 1.472(7) . ?
C10 H10 0.9800 . ?
C11 C12 1.311(7) . ?
C11 H11 0.9300 . ?
C12 H12 0.9300 . ?
C14 C17 1.493(7) . ?
C14 C16 1.521(7) . ?
C14 C15 1.531(7) . ?
C15 H15A 0.9600 . ?
C15 H15B 0.9600 . ?
C15 H15C 0.9600 . ?
C16 H16A 0.9600 . ?
C16 H16B 0.9600 . ?
C16 H16C 0.9600 . ?
C17 H17A 0.9600 . ?
C17 H17B 0.9600 . ?
C17 H17C 0.9600 . ?
F2 C28 1.408(6) . ?
O4 C19 1.363(6) . ?
O4 C18 1.416(6) . ?
O5 C30 1.343(5) . ?
O5 C35 1.486(6) . ?
O6 C30 1.214(5) . ?
N2 C30 1.379(6) . ?
N2 C29 1.452(5) . ?
N2 C25 1.479(5) . ?
C18 H18A 0.9600 . ?
C18 H18B 0.9600 . ?
C18 H18C 0.9600 . ?
C19 C24 1.370(7) . ?
C19 C20 1.381(7) . ?
C20 C21 1.365(7) . ?
C20 H20 0.9300 . ?
C21 C22 1.399(6) . ?
C21 H21 0.9300 . ?
C22 C23 1.375(6) . ?
C22 C25 1.519(6) . ?
C23 C24 1.373(7) . ?
C23 H23 0.9300 . ?
C24 H24 0.9300 . ?
C25 C26 1.505(7) . ?
C25 H25 0.9800 . ?
C26 C27 1.311(7) . ?
C26 H26 0.9300 . ?
C27 C28 1.496(7) . ?
C27 H27 0.9300 . ?
C28 C29 1.486(7) . ?
C28 H28 0.9800 . ?
C29 H29A 0.9700 . ?
C29 H29B 0.9700 . ?
C33 C35 1.514(7) . ?
C33 H33A 0.9600 . ?
C33 H33B 0.9600 . ?
C33 H33C 0.9600 . ?
C34 C35 1.510(7) . ?
C34 H34A 0.9600 . ?
C34 H34B 0.9600 . ?
C34 H34C 0.9600 . ?
C35 C36 1.504(7) . ?
C36 H36A 0.9600 . ?
C36 H36B 0.9600 . ?
C36 H36C 0.9600 . ?

loop_
_geom_torsion_atom_site_label_1
_geom_torsion_atom_site_label_2
_geom_torsion_atom_site_label_3
_geom_torsion_atom_site_label_4
_geom_torsion
_geom_torsion_site_symmetry_1
_geom_torsion_site_symmetry_2
_geom_torsion_site_symmetry_3
_geom_torsion_site_symmetry_4
_geom_torsion_publ_flag
C1 O1 C2 C7 -174.3(5) . . . . ?
C1 O1 C2 C3 7.2(7) . . . . ?
C7 C2 C3 C4 1.0(7) . . . . ?
O1 C2 C3 C4 179.5(4) . . . . ?
C2 C3 C4 C5 -1.6(7) . . . . ?
C3 C4 C5 C6 2.1(7) . . . . ?
C3 C4 C5 C8 -176.8(4) . . . . ?
C4 C5 C6 C7 -2.1(7) . . . . ?
C8 C5 C6 C7 176.8(4) . . . . ?
O1 C2 C7 C6 -179.6(4) . . . . ?
C3 C2 C7 C6 -1.0(7) . . . . ?
C5 C6 C7 C2 1.6(8) . . . . ?
C13 N1 C8 C12 149.5(4) . . . . ?
C9 N1 C8 C12 -39.8(5) . . . . ?
C13 N1 C8 C5 -85.4(5) . . . . ?
C9 N1 C8 C5 85.3(5) . . . . ?
C4 C5 C8 N1 84.5(5) . . . . ?
C6 C5 C8 N1 -94.3(5) . . . . ?
C4 C5 C8 C12 -151.8(4) . . . . ?
C6 C5 C8 C12 29.3(6) . . . . ?
C13 N1 C9 C10 -130.5(5) . . . . ?
C8 N1 C9 C10 59.3(5) . . . . ?
N1 C9 C10 F1 76.3(5) . . . . ?
N1 C9 C10 C11 -44.1(6) . . . . ?
F1 C10 C11 C12 -105.3(6) . . . . ?
C9 C10 C11 C12 14.9(8) . . . . ?
C10 C11 C12 C8 3.5(8) . . . . ?
N1 C8 C12 C11 8.2(7) . . . . ?
C5 C8 C12 C11 -116.3(5) . . . . ?
C14 O3 C13 O2 -1.5(7) . . . . ?
C14 O3 C13 N1 178.8(4) . . . . ?
C9 N1 C13 O2 -178.7(4) . . . . ?
C8 N1 C13 O2 -8.8(7) . . . . ?
C9 N1 C13 O3 1.0(6) . . . . ?
C8 N1 C13 O3 170.8(3) . . . . ?
C13 O3 C14 C17 60.3(5) . . . . ?
C13 O3 C14 C16 179.2(4) . . . . ?
C13 O3 C14 C15 -64.7(5) . . . . ?
C18 O4 C19 C24 7.2(7) . . . . ?
C18 O4 C19 C20 -173.2(5) . . . . ?
O4 C19 C20 C21 -179.0(4) . . . . ?
C24 C19 C20 C21 0.7(7) . . . . ?
C19 C20 C21 C22 0.5(8) . . . . ?
C20 C21 C22 C23 -1.5(7) . . . . ?
C20 C21 C22 C25 176.6(4) . . . . ?
C21 C22 C23 C24 1.4(7) . . . . ?
C25 C22 C23 C24 -176.8(4) . . . . ?
O4 C19 C24 C23 178.8(4) . . . . ?
C20 C19 C24 C23 -0.8(7) . . . . ?
C22 C23 C24 C19 -0.3(7) . . . . ?
C30 N2 C25 C26 149.0(4) . . . . ?
C29 N2 C25 C26 -39.6(5) . . . . ?
C30 N2 C25 C22 -85.7(5) . . . . ?
C29 N2 C25 C22 85.7(5) . . . . ?
C23 C22 C25 N2 84.7(5) . . . . ?
C21 C22 C25 N2 -93.4(5) . . . . ?
C23 C22 C25 C26 -152.0(4) . . . . ?
C21 C22 C25 C26 30.0(6) . . . . ?
N2 C25 C26 C27 9.2(7) . . . . ?
C22 C25 C26 C27 -115.6(6) . . . . ?
C25 C26 C27 C28 1.8(8) . . . . ?
C26 C27 C28 F2 -105.2(6) . . . . ?
C26 C27 C28 C29 15.9(7) . . . . ?
C30 N2 C29 C28 -129.9(5) . . . . ?
C25 N2 C29 C28 59.2(5) . . . . ?
F2 C28 C29 N2 77.0(5) . . . . ?
C27 C28 C29 N2 -44.3(6) . . . . ?
C35 O5 C30 O6 -3.5(7) . . . . ?
C35 O5 C30 N2 178.1(4) . . . . ?
C29 N2 C30 O6 -179.1(4) . . . . ?
C25 N2 C30 O6 -8.5(7) . . . . ?
C29 N2 C30 O5 -0.6(6) . . . . ?
C25 N2 C30 O5 170.0(3) . . . . ?
C30 O5 C35 C36 61.0(5) . . . . ?
C30 O5 C35 C34 179.0(4) . . . . ?
C30 O5 C35 C33 -64.8(5) . . . . ?
